data_7204837
loop_
_publ_author_name
'Zakrassov, Alexander'
'Shteiman, Vitaly'
'Sheynin, Yana'
'Tumanskii, Boris'
'Botoshansky, Mark'
'Kapon, Moshe'
'Keren, Amit'
'Kaftory, Menahem'
'Vos, Thomas E.'
'Miller, Joel S.'

_publ_section_title
;
 Synthesis, structural, and magnetic characterization of substituted
 benzoimidazole-l-yl N,N?-dioxides
;
_journal_issue 12
_journal_name_full 'Journal of Materials Chemistry'
_journal_page_first 1827
_journal_paper_doi 10.1039/b400299g
_journal_volume 14
_journal_year 2004
_chemical_formula_moiety 'C13 H7 Cl F N2 O2'
_chemical_formula_sum 'C13 H7 Cl F N2 O2'
_chemical_formula_weight 277.66
_chemical_name_systematic
;
2-(2-chloro,6-fluorophenyl)benzimidazolyl-N,N'-dioxide
;
_space_group_IT_number 14
_symmetry_cell_setting monoclinic
_symmetry_space_group_name_Hall '-P 2ybc'
_symmetry_space_group_name_H-M 'P 1 21/c 1'
_atom_sites_solution_hydrogens geom
_atom_sites_solution_primary direct
_atom_sites_solution_secondary difmap
_audit_creation_method SHELXL-97
_cell_angle_alpha 90.00
_cell_angle_beta 109.68(3)
_cell_angle_gamma 90.00
_cell_formula_units_Z 4
_cell_length_a 10.370(2)
_cell_length_b 15.787(3)
_cell_length_c 7.790(1)
_cell_measurement_reflns_used 9048
_cell_measurement_temperature 293(2)
_cell_measurement_theta_max 25.01
_cell_measurement_theta_min 2.48
_cell_volume 1200.8(4)
_computing_cell_refinement 'DENZO SMN (Otwinowski & Minor 1997)'
_computing_data_collection 'Collect (Nonius, 2001)'
_computing_data_reduction 'DENZO SMN (Otwinowski & Minor 1997)'
_computing_molecular_graphics 'Ortep-3 for Windows (Farrugia, 1997)'
_computing_structure_refinement 'SHELXL-97 (Sheldrick, 1997)'
_computing_structure_solution 'SHELXS-97 (Sheldrick, 1990)'
_diffrn_ambient_temperature 293(2)
_diffrn_measured_fraction_theta_full 0.990
_diffrn_measured_fraction_theta_max 0.990
_diffrn_measurement_device_type 'Nonius KappaCCD'
_diffrn_measurement_method omega-scans
_diffrn_radiation_monochromator graphite
_diffrn_radiation_source 'fine-focus sealed tube'
_diffrn_radiation_type MoK\a
_diffrn_radiation_wavelength 0.71073
_diffrn_reflns_av_R_equivalents 0.0787
_diffrn_reflns_av_sigmaI/netI 0.0626
_diffrn_reflns_limit_h_max 12
_diffrn_reflns_limit_h_min -12
_diffrn_reflns_limit_k_max 18
_diffrn_reflns_limit_k_min -17
_diffrn_reflns_limit_l_max 9
_diffrn_reflns_limit_l_min -9
_diffrn_reflns_number 9048
_diffrn_reflns_theta_full 25.01
_diffrn_reflns_theta_max 25.01
_diffrn_reflns_theta_min 2.45
_exptl_absorpt_coefficient_mu 0.329
_exptl_absorpt_correction_T_max 0.9902
_exptl_absorpt_correction_T_min 0.8742
_exptl_absorpt_correction_type none
_exptl_absorpt_process_details none
_exptl_crystal_colour black
_exptl_crystal_density_diffrn 1.536
_exptl_crystal_density_method 'not measured'
_exptl_crystal_description needle
_exptl_crystal_F_000 564
_exptl_crystal_size_max 0.42
_exptl_crystal_size_mid 0.06
_exptl_crystal_size_min 0.03
_refine_diff_density_max 0.781
_refine_diff_density_min -0.434
_refine_diff_density_rms 0.100
_refine_ls_extinction_method none
_refine_ls_goodness_of_fit_ref 1.075
_refine_ls_hydrogen_treatment mixed
_refine_ls_matrix_type full
_refine_ls_number_parameters 172
_refine_ls_number_reflns 2106
_refine_ls_number_restraints 0
_refine_ls_restrained_S_all 1.075
_refine_ls_R_factor_all 0.1158
_refine_ls_R_factor_gt 0.0898
_refine_ls_shift/su_max 0.000
_refine_ls_shift/su_mean 0.000
_refine_ls_structure_factor_coef Fsqd
_refine_ls_weighting_details 'calc w=1/[\s^2^(Fo^2^)+(0.1345P)^2^+0.8565P] where P=(Fo^2^+2Fc^2^)/3'
_refine_ls_weighting_scheme calc
_refine_ls_wR_factor_gt 0.2183
_refine_ls_wR_factor_ref 0.2320
_reflns_number_gt 1524
_reflns_number_total 2106
_reflns_threshold_expression >2sigma(I)
_cod_data_source_file b400299g.txt
_cod_data_source_block clf(a)
_cod_original_sg_symbol_H-M 'P 21/c'
_cod_database_code 7204837

loop_
_symmetry_equiv_pos_as_xyz
'x, y, z'
'-x, y+1/2, -z+1/2'
'-x, -y, -z'
'x, -y-1/2, z-1/2'

loop_
_atom_site_label
_atom_site_type_symbol
_atom_site_fract_x
_atom_site_fract_y
_atom_site_fract_z
_atom_site_U_iso_or_equiv
_atom_site_adp_type
_atom_site_occupancy
_atom_site_symmetry_multiplicity
_atom_site_calc_flag
_atom_site_refinement_flags
_atom_site_disorder_assembly
_atom_site_disorder_group
Cl1 Cl 0.19238(16) 0.02777(9) 1.23145(16) 0.0654(5) Uani 1 1 d . . .
F1 F 0.2080(3) -0.02310(18) 0.6013(3) 0.0595(8) Uani 1 1 d . . .
O1 O 0.1184(3) -0.1721(2) 0.7775(4) 0.0550(9) Uani 1 1 d . . .
O2 O 0.4789(4) -0.0223(2) 1.1762(4) 0.0574(9) Uani 1 1 d . . .
N1 N 0.2327(3) -0.1536(2) 0.8981(4) 0.0396(8) Uani 1 1 d . . .
N2 N 0.4045(4) -0.0823(2) 1.0888(4) 0.0415(9) Uani 1 1 d . . .
C1 C 0.2772(4) -0.0748(3) 0.9581(5) 0.0372(9) Uani 1 1 d . . .
C2 C 0.3331(4) -0.2134(3) 0.9939(5) 0.0413(10) Uani 1 1 d . . .
C3 C 0.3321(5) -0.3009(3) 0.9859(7) 0.0558(12) Uani 1 1 d . . .
H3 H 0.2589 -0.3309 0.9068 0.067 Uiso 1 1 calc R . .
C4 C 0.4461(6) -0.3408(3) 1.1021(9) 0.0702(16) Uani 1 1 d . . .
H4 H 0.4507 -0.3996 1.1014 0.084 Uiso 1 1 calc R . .
C5 C 0.5523(6) -0.2962(4) 1.2183(8) 0.0744(17) Uani 1 1 d . . .
H5 H 0.6269 -0.3261 1.2944 0.089 Uiso 1 1 calc R . .
C6 C 0.5550(5) -0.2085(4) 1.2290(7) 0.0607(13) Uani 1 1 d . . .
H6 H 0.6282 -0.1787 1.3084 0.073 Uiso 1 1 calc R . .
C7 C 0.4400(4) -0.1691(3) 1.1118(6) 0.0448(10) Uani 1 1 d . . .
C8 C 0.2029(4) 0.0033(3) 0.8946(5) 0.0381(9) Uani 1 1 d . . .
C9 C 0.1679(5) 0.0274(3) 0.7140(6) 0.0467(11) Uani 1 1 d . . .
C10 C 0.0954(5) 0.0986(3) 0.6424(7) 0.0555(13) Uani 1 1 d . . .
H10 H 0.0726 0.1116 0.5193 0.067 Uiso 1 1 calc R . .
C11 C 0.0575(5) 0.1502(3) 0.7578(8) 0.0634(14) Uani 1 1 d . . .
H11 H 0.0101 0.1999 0.7125 0.076 Uiso 1 1 calc R . .
C12 C 0.0879(5) 0.1305(3) 0.9409(8) 0.0610(14) Uani 1 1 d . . .
H12 H 0.0604 0.1660 1.0174 0.073 Uiso 1 1 calc R . .
C13 C 0.1610(5) 0.0557(3) 1.0082(6) 0.0469(11) Uani 1 1 d . . .

loop_
_atom_site_aniso_label
_atom_site_aniso_U_11
_atom_site_aniso_U_22
_atom_site_aniso_U_33
_atom_site_aniso_U_23
_atom_site_aniso_U_13
_atom_site_aniso_U_12
Cl1 0.0770(10) 0.0703(10) 0.0564(8) -0.0078(6) 0.0322(6) -0.0088(7)
F1 0.071(2) 0.065(2) 0.0403(14) -0.0018(12) 0.0164(13) 0.0072(14)
O1 0.0397(18) 0.0448(19) 0.0639(19) -0.0035(14) -0.0045(14) -0.0077(14)
O2 0.051(2) 0.050(2) 0.0589(19) -0.0095(15) 0.0028(15) -0.0138(16)
N1 0.037(2) 0.0288(19) 0.0482(19) 0.0029(14) 0.0079(15) -0.0003(15)
N2 0.0355(19) 0.041(2) 0.0421(18) -0.0005(15) 0.0047(14) -0.0036(16)
C1 0.036(2) 0.032(2) 0.040(2) 0.0008(16) 0.0080(16) -0.0025(17)
C2 0.037(2) 0.033(2) 0.053(2) 0.0099(18) 0.0140(18) 0.0032(18)
C3 0.055(3) 0.036(3) 0.076(3) 0.008(2) 0.022(2) 0.006(2)
C4 0.072(4) 0.041(3) 0.103(4) 0.025(3) 0.035(3) 0.020(3)
C5 0.060(4) 0.073(4) 0.088(4) 0.031(3) 0.021(3) 0.029(3)
C6 0.042(3) 0.066(4) 0.066(3) 0.015(2) 0.007(2) 0.011(2)
C7 0.040(2) 0.044(3) 0.050(2) 0.0093(19) 0.0140(19) 0.005(2)
C8 0.029(2) 0.033(2) 0.048(2) 0.0009(17) 0.0069(17) -0.0046(17)
C9 0.042(3) 0.038(3) 0.056(3) 0.0032(19) 0.0107(19) -0.0056(19)
C10 0.047(3) 0.046(3) 0.063(3) 0.014(2) 0.004(2) 0.000(2)
C11 0.043(3) 0.043(3) 0.096(4) 0.013(3) 0.012(3) 0.006(2)
C12 0.051(3) 0.040(3) 0.097(4) -0.014(3) 0.031(3) -0.001(2)
C13 0.043(2) 0.038(3) 0.062(3) -0.0061(19) 0.020(2) -0.011(2)

loop_
_atom_type_symbol
_atom_type_description
_atom_type_scat_dispersion_real
_atom_type_scat_dispersion_imag
_atom_type_scat_source
C C 0.0033 0.0016 'International Tables Vol C Tables 4.2.6.8 and 6.1.1.4'
N N 0.0061 0.0033 'International Tables Vol C Tables 4.2.6.8 and 6.1.1.4'
O O 0.0106 0.0060 'International Tables Vol C Tables 4.2.6.8 and 6.1.1.4'
H H 0.0000 0.0000 'International Tables Vol C Tables 4.2.6.8 and 6.1.1.4'
Cl Cl 0.1484 0.1585 'International Tables Vol C Tables 4.2.6.8 and 6.1.1.4'
F F 0.0171 0.0103 'International Tables Vol C Tables 4.2.6.8 and 6.1.1.4'

loop_
_geom_angle_atom_site_label_1
_geom_angle_atom_site_label_2
_geom_angle_atom_site_label_3
_geom_angle
_geom_angle_site_symmetry_1
_geom_angle_site_symmetry_3
_geom_angle_publ_flag
O1 N1 C1 126.1(3) . . ?
O1 N1 C2 124.9(3) . . ?
C1 N1 C2 109.0(3) . . ?
O2 N2 C1 126.5(4) . . ?
O2 N2 C7 124.8(4) . . ?
C1 N2 C7 108.7(3) . . ?
N1 C1 N2 107.9(3) . . ?
N1 C1 C8 125.7(3) . . ?
N2 C1 C8 126.4(3) . . ?
C7 C2 C3 122.2(4) . . ?
C7 C2 N1 107.3(4) . . ?
C3 C2 N1 130.4(4) . . ?
C4 C3 C2 115.8(5) . . ?
C4 C3 H3 122.1 . . ?
C2 C3 H3 122.1 . . ?
C5 C4 C3 121.6(5) . . ?
C5 C4 H4 119.2 . . ?
C3 C4 H4 119.2 . . ?
C4 C5 C6 123.4(5) . . ?
C4 C5 H5 118.3 . . ?
C6 C5 H5 118.3 . . ?
C7 C6 C5 114.5(5) . . ?
C7 C6 H6 122.8 . . ?
C5 C6 H6 122.8 . . ?
C2 C7 C6 122.4(5) . . ?
C2 C7 N2 107.0(4) . . ?
C6 C7 N2 130.5(4) . . ?
C9 C8 C13 117.1(4) . . ?
C9 C8 C1 120.6(4) . . ?
C13 C8 C1 122.4(4) . . ?
F1 C9 C10 118.0(4) . . ?
F1 C9 C8 117.8(4) . . ?
C10 C9 C8 124.2(4) . . ?
C9 C10 C11 117.7(5) . . ?
C9 C10 H10 121.2 . . ?
C11 C10 H10 121.2 . . ?
C10 C11 C12 121.8(5) . . ?
C10 C11 H11 119.1 . . ?
C12 C11 H11 119.1 . . ?
C11 C12 C13 118.6(5) . . ?
C11 C12 H12 120.7 . . ?
C13 C12 H12 120.7 . . ?
C8 C13 C12 120.6(4) . . ?
C8 C13 Cl1 120.1(4) . . ?
C12 C13 Cl1 119.2(4) . . ?

loop_
_geom_bond_atom_site_label_1
_geom_bond_atom_site_label_2
_geom_bond_distance
_geom_bond_site_symmetry_2
_geom_bond_publ_flag
Cl1 C13 1.716(5) . ?
F1 C9 1.351(5) . ?
O1 N1 1.274(4) . ?
O2 N2 1.265(4) . ?
N1 C1 1.354(5) . ?
N1 C2 1.418(5) . ?
N2 C1 1.374(5) . ?
N2 C7 1.416(6) . ?
C1 C8 1.450(6) . ?
C2 C7 1.370(6) . ?
C2 C3 1.382(7) . ?
C3 C4 1.376(8) . ?
C3 H3 0.9300 . ?
C4 C5 1.362(9) . ?
C4 H4 0.9300 . ?
C5 C6 1.386(8) . ?
C5 H5 0.9300 . ?
C6 C7 1.381(6) . ?
C6 H6 0.9300 . ?
C8 C9 1.382(6) . ?
C8 C13 1.385(6) . ?
C9 C10 1.364(7) . ?
C10 C11 1.364(8) . ?
C10 H10 0.9300 . ?
C11 C12 1.389(8) . ?
C11 H11 0.9300 . ?
C12 C13 1.405(7) . ?
C12 H12 0.9300 . ?

loop_
_geom_torsion_atom_site_label_1
_geom_torsion_atom_site_label_2
_geom_torsion_atom_site_label_3
_geom_torsion_atom_site_label_4
_geom_torsion
_geom_torsion_site_symmetry_1
_geom_torsion_site_symmetry_2
_geom_torsion_site_symmetry_3
_geom_torsion_site_symmetry_4
_geom_torsion_publ_flag
O1 N1 C1 N2 179.5(4) . . . . ?
C2 N1 C1 N2 0.7(4) . . . . ?
O1 N1 C1 C8 -0.6(6) . . . . ?
C2 N1 C1 C8 -179.5(4) . . . . ?
O2 N2 C1 N1 179.8(4) . . . . ?
C7 N2 C1 N1 -0.5(4) . . . . ?
O2 N2 C1 C8 -0.1(7) . . . . ?
C7 N2 C1 C8 179.7(4) . . . . ?
O1 N1 C2 C7 -179.5(4) . . . . ?
C1 N1 C2 C7 -0.6(4) . . . . ?
O1 N1 C2 C3 -1.8(7) . . . . ?
C1 N1 C2 C3 177.0(4) . . . . ?
C7 C2 C3 C4 -0.9(7) . . . . ?
N1 C2 C3 C4 -178.3(5) . . . . ?
C2 C3 C4 C5 0.5(8) . . . . ?
C3 C4 C5 C6 -0.2(9) . . . . ?
C4 C5 C6 C7 0.3(8) . . . . ?
C3 C2 C7 C6 1.0(7) . . . . ?
N1 C2 C7 C6 178.9(4) . . . . ?
C3 C2 C7 N2 -177.6(4) . . . . ?
N1 C2 C7 N2 0.3(4) . . . . ?
C5 C6 C7 C2 -0.6(7) . . . . ?
C5 C6 C7 N2 177.6(4) . . . . ?
O2 N2 C7 C2 179.8(4) . . . . ?
C1 N2 C7 C2 0.1(5) . . . . ?
O2 N2 C7 C6 1.4(7) . . . . ?
C1 N2 C7 C6 -178.4(5) . . . . ?
N1 C1 C8 C9 -61.1(6) . . . . ?
N2 C1 C8 C9 118.8(5) . . . . ?
N1 C1 C8 C13 117.2(5) . . . . ?
N2 C1 C8 C13 -62.9(6) . . . . ?
C13 C8 C9 F1 -180.0(4) . . . . ?
C1 C8 C9 F1 -1.6(6) . . . . ?
C13 C8 C9 C10 0.0(6) . . . . ?
C1 C8 C9 C10 178.3(4) . . . . ?
F1 C9 C10 C11 -178.7(4) . . . . ?
C8 C9 C10 C11 1.3(7) . . . . ?
C9 C10 C11 C12 -1.6(8) . . . . ?
C10 C11 C12 C13 0.7(8) . . . . ?
C9 C8 C13 C12 -0.9(6) . . . . ?
C1 C8 C13 C12 -179.3(4) . . . . ?
C9 C8 C13 Cl1 176.6(3) . . . . ?
C1 C8 C13 Cl1 -1.8(6) . . . . ?
C11 C12 C13 C8 0.6(7) . . . . ?
C11 C12 C13 Cl1 -176.9(4) . . . . ?
